data_4120642
loop_
_publ_author_name
'Wang, Xiaowu'
'Kehr, Gerald'
'Daniliuc, Constantin G.'
'Erker, Gerhard'

_publ_section_title
;
 Internal Adduct Formation of Active Intramolecular C4-bridged Frustrated
 Phosphane/Borane Lewis Pairs.
;
_journal_issue 8
_journal_name_full 'Journal of the American Chemical Society'
_journal_page_first 3293
_journal_paper_doi 10.1021/ja413060u
_journal_volume 136
_journal_year 2014
_chemical_absolute_configuration ad
_chemical_formula_sum 'C30 H33 Fe P'
_chemical_formula_weight 480.38
_chemical_name_systematic
; 
 ? 
;
_space_group_IT_number 19
_symmetry_cell_setting orthorhombic
_symmetry_space_group_name_Hall 'P 2ac 2ab'
_symmetry_space_group_name_H-M 'P 21 21 21'
_atom_sites_solution_hydrogens geom
_atom_sites_solution_primary direct
_atom_sites_solution_secondary difmap
_audit_creation_method SHELXL-97
_cell_angle_alpha 90.00
_cell_angle_beta 90.00
_cell_angle_gamma 90.00
_cell_formula_units_Z 4
_cell_length_a 10.0920(2)
_cell_length_b 15.3552(3)
_cell_length_c 16.1914(3)
_cell_measurement_reflns_used 4048
_cell_measurement_temperature 223(2)
_cell_measurement_theta_max 27.88
_cell_measurement_theta_min 4.08
_cell_volume 2509.10(8)
_computing_cell_refinement 'Collect (Nonius B.V., 1998)'
_computing_data_collection 'Collect (Nonius B.V., 1998)'
_computing_data_reduction 'Denzo-SMN (Otwinowski & Minor, 1997)'
_computing_molecular_graphics 'XP (BrukerAXS, 2000)'
_computing_publication_material 'SHELXL-97 (Sheldrick, 1997)'
_computing_structure_refinement 'SHELXL-97 (Sheldrick, 1997)'
_computing_structure_solution 'SHELXS-97 (Sheldrick, 1990)'
_diffrn_ambient_temperature 223(2)
_diffrn_measured_fraction_theta_full 0.974
_diffrn_measured_fraction_theta_max 0.974
_diffrn_measurement_device_type 'Nonius KappaCCD APEXII'
_diffrn_measurement_method '\w and \f scans'
_diffrn_radiation_monochromator 'Montel mirror'
_diffrn_radiation_source 'rotating anode Nonius FR591'
_diffrn_radiation_type MoK\a
_diffrn_radiation_wavelength 0.71073
_diffrn_reflns_av_R_equivalents 0.041
_diffrn_reflns_av_sigmaI/netI 0.0274
_diffrn_reflns_limit_h_max 13
_diffrn_reflns_limit_h_min -13
_diffrn_reflns_limit_k_max 19
_diffrn_reflns_limit_k_min -19
_diffrn_reflns_limit_l_max 21
_diffrn_reflns_limit_l_min -21
_diffrn_reflns_number 13488
_diffrn_reflns_theta_full 27.90
_diffrn_reflns_theta_max 27.90
_diffrn_reflns_theta_min 4.18
_exptl_absorpt_coefficient_mu 0.680
_exptl_absorpt_correction_T_max 0.8760
_exptl_absorpt_correction_T_min 0.7726
_exptl_absorpt_correction_type multi-scan
_exptl_absorpt_process_details 'Denzo (Otwinowski, Borek, Majewski & Minor, 2003)'
_exptl_crystal_colour orange
_exptl_crystal_density_diffrn 1.272
_exptl_crystal_density_method 'not measured'
_exptl_crystal_description block
_exptl_crystal_F_000 1016
_exptl_crystal_size_max 0.40
_exptl_crystal_size_mid 0.25
_exptl_crystal_size_min 0.20
_refine_diff_density_max 0.473
_refine_diff_density_min -0.192
_refine_diff_density_rms 0.054
_refine_ls_abs_structure_details 'Flack H D (1983), Acta Cryst. A39, 876-881'
_refine_ls_abs_structure_Flack 0.092(19)
_refine_ls_extinction_method none
_refine_ls_goodness_of_fit_ref 1.098
_refine_ls_hydrogen_treatment constr
_refine_ls_matrix_type full
_refine_ls_number_parameters 295
_refine_ls_number_reflns 5795
_refine_ls_number_restraints 0
_refine_ls_restrained_S_all 1.098
_refine_ls_R_factor_all 0.0476
_refine_ls_R_factor_gt 0.0440
_refine_ls_shift/su_max 0.001
_refine_ls_shift/su_mean 0.000
_refine_ls_structure_factor_coef Fsqd
_refine_ls_weighting_details 'calc w=1/[\s^2^(Fo^2^)+(0.0472P)^2^+1.6630P] where P=(Fo^2^+2Fc^2^)/3'
_refine_ls_weighting_scheme calc
_refine_ls_wR_factor_gt 0.1070
_refine_ls_wR_factor_ref 0.1115
_reflns_number_gt 5505
_reflns_number_total 5795
_reflns_threshold_expression >2sigma(I)
_cod_data_source_file ja413060u_si_002.cif
_cod_data_source_block erk5696
_cod_original_sg_symbol_H-M P212121
_cod_database_code 4120642

loop_
_symmetry_equiv_pos_as_xyz
'x, y, z'
'-x+1/2, -y, z+1/2'
'-x, y+1/2, -z+1/2'
'x+1/2, -y+1/2, -z'

loop_
_atom_site_label
_atom_site_type_symbol
_atom_site_fract_x
_atom_site_fract_y
_atom_site_fract_z
_atom_site_U_iso_or_equiv
_atom_site_adp_type
_atom_site_occupancy
_atom_site_symmetry_multiplicity
_atom_site_calc_flag
_atom_site_refinement_flags
Fe Fe 0.75505(4) 0.27354(2) 0.80048(2) 0.03650(11) Uani 1 1 d .
P1 P 0.68101(7) 0.05874(4) 0.81213(4) 0.03247(14) Uani 1 1 d .
C1 C 0.6366(3) 0.17078(16) 0.83548(16) 0.0325(5) Uani 1 1 d .
C2 C 0.6853(3) 0.21833(17) 0.90618(16) 0.0361(5) Uani 1 1 d .
C3 C 0.6394(3) 0.30618(18) 0.89902(19) 0.0420(6) Uani 1 1 d .
H3 H 0.6550 0.3511 0.9372 0.050 Uiso 1 1 calc R
C4 C 0.5673(3) 0.31395(19) 0.8254(2) 0.0419(7) Uani 1 1 d .
H4 H 0.5269 0.3651 0.8058 0.050 Uiso 1 1 calc R
C5 C 0.5653(3) 0.23112(19) 0.78530(18) 0.0382(6) Uani 1 1 d .
H5 H 0.5242 0.2185 0.7346 0.046 Uiso 1 1 calc R
C6 C 0.9514(3) 0.3038(3) 0.8121(3) 0.0608(9) Uani 1 1 d .
H6 H 1.0001 0.3047 0.8616 0.073 Uiso 1 1 calc R
C7 C 0.8821(4) 0.3741(2) 0.7770(3) 0.0622(10) Uani 1 1 d .
H7 H 0.8768 0.4305 0.7992 0.075 Uiso 1 1 calc R
C8 C 0.8225(4) 0.3464(3) 0.7038(3) 0.0647(10) Uani 1 1 d .
H8 H 0.7698 0.3806 0.6686 0.078 Uiso 1 1 calc R
C9 C 0.8556(4) 0.2579(3) 0.6922(3) 0.0640(9) Uani 1 1 d .
H9 H 0.8295 0.2228 0.6475 0.077 Uiso 1 1 calc R
C10 C 0.9346(4) 0.2315(3) 0.7593(3) 0.0580(9) Uani 1 1 d .
H10 H 0.9699 0.1756 0.7675 0.070 Uiso 1 1 calc R
C11 C 0.7634(4) 0.1819(2) 0.97358(19) 0.0479(7) Uani 1 1 d .
H11 H 0.8168 0.1334 0.9617 0.058 Uiso 1 1 calc R
C12 C 0.7650(4) 0.2118(2) 1.0498(2) 0.0607(9) Uani 1 1 d .
H12A H 0.7130 0.2602 1.0642 0.073 Uiso 1 1 calc R
H12B H 0.8182 0.1846 1.0899 0.073 Uiso 1 1 calc R
C21 C 0.6137(3) 0.04709(16) 0.70603(17) 0.0354(5) Uani 1 1 d .
C22 C 0.7065(3) 0.03493(18) 0.64209(18) 0.0413(6) Uani 1 1 d .
C23 C 0.6632(4) 0.0297(2) 0.56053(19) 0.0459(7) Uani 1 1 d .
H23 H 0.7264 0.0239 0.5182 0.055 Uiso 1 1 calc R
C24 C 0.5301(4) 0.0327(2) 0.53989(19) 0.0483(8) Uani 1 1 d .
C25 C 0.4403(3) 0.04401(19) 0.60329(19) 0.0438(6) Uani 1 1 d .
H25 H 0.3497 0.0470 0.5901 0.053 Uiso 1 1 calc R
C26 C 0.4776(3) 0.05121(16) 0.68588(18) 0.0371(6) Uani 1 1 d .
C27 C 0.8526(3) 0.0245(2) 0.6557(2) 0.0530(8) Uani 1 1 d .
H27A H 0.8793 -0.0339 0.6399 0.080 Uiso 1 1 calc R
H27B H 0.8728 0.0338 0.7136 0.080 Uiso 1 1 calc R
H27C H 0.9001 0.0667 0.6225 0.080 Uiso 1 1 calc R
C28 C 0.4839(5) 0.0254(3) 0.4508(2) 0.0690(11) Uani 1 1 d .
H28A H 0.5603 0.0234 0.4145 0.104 Uiso 1 1 calc R
H28B H 0.4298 0.0756 0.4370 0.104 Uiso 1 1 calc R
H28C H 0.4321 -0.0273 0.4441 0.104 Uiso 1 1 calc R
C29 C 0.3683(3) 0.0623(2) 0.7486(2) 0.0444(7) Uani 1 1 d .
H29A H 0.3592 0.0092 0.7806 0.067 Uiso 1 1 calc R
H29B H 0.2856 0.0746 0.7203 0.067 Uiso 1 1 calc R
H29C H 0.3898 0.1103 0.7852 0.067 Uiso 1 1 calc R
C31 C 0.5810(3) -0.01841(17) 0.87469(17) 0.0349(5) Uani 1 1 d .
C32 C 0.4858(3) 0.00040(18) 0.93570(18) 0.0372(6) Uani 1 1 d .
C33 C 0.4277(3) -0.0686(2) 0.97860(19) 0.0449(7) Uani 1 1 d .
H33 H 0.3634 -0.0558 1.0188 0.054 Uiso 1 1 calc R
C34 C 0.4601(4) -0.1552(2) 0.9649(2) 0.0496(8) Uani 1 1 d .
C35 C 0.5563(3) -0.17185(18) 0.9071(2) 0.0457(7) Uani 1 1 d .
H35 H 0.5815 -0.2299 0.8976 0.055 Uiso 1 1 calc R
C36 C 0.6174(3) -0.10676(18) 0.86236(17) 0.0386(6) Uani 1 1 d .
C37 C 0.4407(4) 0.0899(2) 0.9598(2) 0.0498(8) Uani 1 1 d .
H37A H 0.3625 0.0855 0.9943 0.075 Uiso 1 1 calc R
H37B H 0.4198 0.1230 0.9105 0.075 Uiso 1 1 calc R
H37C H 0.5108 0.1191 0.9901 0.075 Uiso 1 1 calc R
C38 C 0.3916(5) -0.2265(3) 1.0129(3) 0.0738(12) Uani 1 1 d .
H38A H 0.4096 -0.2823 0.9871 0.111 Uiso 1 1 calc R
H38B H 0.2968 -0.2161 1.0131 0.111 Uiso 1 1 calc R
H38C H 0.4242 -0.2271 1.0692 0.111 Uiso 1 1 calc R
C39 C 0.7256(3) -0.13346(18) 0.8027(2) 0.0474(7) Uani 1 1 d .
H39A H 0.7382 -0.1960 0.8055 0.071 Uiso 1 1 calc R
H39B H 0.8075 -0.1043 0.8174 0.071 Uiso 1 1 calc R
H39C H 0.7003 -0.1171 0.7470 0.071 Uiso 1 1 calc R

loop_
_atom_site_aniso_label
_atom_site_aniso_U_11
_atom_site_aniso_U_22
_atom_site_aniso_U_33
_atom_site_aniso_U_23
_atom_site_aniso_U_13
_atom_site_aniso_U_12
Fe 0.03449(19) 0.02989(18) 0.0451(2) 0.00461(15) -0.00145(19) -0.00477(16)
P1 0.0307(3) 0.0268(3) 0.0399(3) -0.0001(3) -0.0011(3) 0.0012(2)
C1 0.0307(12) 0.0269(11) 0.0399(13) 0.0020(10) -0.0003(10) -0.0005(9)
C2 0.0399(14) 0.0296(12) 0.0386(12) 0.0018(10) 0.0011(11) -0.0013(11)
C3 0.0470(16) 0.0285(13) 0.0504(16) -0.0018(11) 0.0033(13) -0.0038(12)
C4 0.0378(14) 0.0288(12) 0.0592(18) 0.0043(12) -0.0009(13) -0.0004(11)
C5 0.0342(13) 0.0322(12) 0.0481(15) 0.0052(12) -0.0035(11) -0.0027(11)
C6 0.0342(15) 0.065(2) 0.084(3) -0.004(2) 0.0027(18) -0.0114(14)
C7 0.0467(18) 0.0403(17) 0.100(3) 0.0054(17) 0.0090(19) -0.0149(15)
C8 0.060(2) 0.062(2) 0.072(2) 0.0267(19) 0.013(2) -0.0087(18)
C9 0.061(2) 0.073(2) 0.058(2) 0.0000(18) 0.0158(18) -0.0133(18)
C10 0.0414(17) 0.0507(18) 0.082(2) 0.0034(18) 0.0112(16) -0.0014(16)
C11 0.0541(18) 0.0405(14) 0.0491(15) 0.0056(12) -0.0111(15) -0.0043(15)
C12 0.069(2) 0.065(2) 0.0486(17) 0.0081(15) -0.0137(17) -0.0212(19)
C21 0.0419(13) 0.0254(11) 0.0390(13) -0.0026(10) -0.0008(12) 0.0003(10)
C22 0.0477(17) 0.0293(13) 0.0468(15) 0.0004(11) 0.0060(12) 0.0050(11)
C23 0.0578(19) 0.0376(14) 0.0423(14) -0.0006(11) 0.0060(14) 0.0080(14)
C24 0.065(2) 0.0395(15) 0.0399(15) 0.0022(12) -0.0069(14) 0.0069(14)
C25 0.0429(16) 0.0360(14) 0.0525(16) 0.0025(12) -0.0096(13) 0.0009(12)
C26 0.0377(13) 0.0262(11) 0.0474(15) -0.0010(11) -0.0026(12) 0.0004(10)
C27 0.0454(18) 0.057(2) 0.0564(18) -0.0039(15) 0.0114(15) 0.0100(15)
C28 0.086(3) 0.081(3) 0.0408(18) -0.0006(17) -0.0105(18) 0.011(2)
C29 0.0309(14) 0.0470(16) 0.0551(17) -0.0031(14) -0.0027(12) -0.0029(12)
C31 0.0386(14) 0.0266(12) 0.0394(13) 0.0004(10) -0.0032(11) 0.0010(10)
C32 0.0380(15) 0.0336(14) 0.0400(13) 0.0001(11) -0.0035(12) -0.0022(11)
C33 0.0466(17) 0.0440(16) 0.0441(15) 0.0034(12) -0.0004(13) -0.0074(13)
C34 0.0559(19) 0.0405(16) 0.0523(17) 0.0098(13) -0.0117(15) -0.0132(14)
C35 0.0587(19) 0.0274(13) 0.0509(16) 0.0006(12) -0.0133(15) -0.0019(13)
C36 0.0453(15) 0.0286(12) 0.0418(14) -0.0006(10) -0.0123(12) 0.0016(11)
C37 0.0505(18) 0.0415(16) 0.0575(18) -0.0023(13) 0.0199(15) 0.0024(14)
C38 0.087(3) 0.053(2) 0.082(3) 0.022(2) -0.009(2) -0.022(2)
C39 0.0538(18) 0.0324(13) 0.0560(16) -0.0055(12) -0.0038(15) 0.0116(12)

loop_
_atom_type_symbol
_atom_type_description
_atom_type_scat_dispersion_real
_atom_type_scat_dispersion_imag
_atom_type_scat_source
C C 0.0033 0.0016 'International Tables Vol C Tables 4.2.6.8 and 6.1.1.4'
H H 0.0000 0.0000 'International Tables Vol C Tables 4.2.6.8 and 6.1.1.4'
P P 0.1023 0.0942 'International Tables Vol C Tables 4.2.6.8 and 6.1.1.4'
Fe Fe 0.3463 0.8444 'International Tables Vol C Tables 4.2.6.8 and 6.1.1.4'

loop_
_geom_angle_atom_site_label_1
_geom_angle_atom_site_label_2
_geom_angle_atom_site_label_3
_geom_angle
C4 Fe C10 172.21(15)
C4 Fe C2 68.76(12)
C10 Fe C2 116.84(14)
C4 Fe C5 41.07(12)
C10 Fe C5 134.08(14)
C2 Fe C5 69.09(12)
C4 Fe C3 40.23(13)
C10 Fe C3 147.53(15)
C2 Fe C3 41.12(11)
C5 Fe C3 68.60(12)
C4 Fe C9 132.06(15)
C10 Fe C9 40.39(16)
C2 Fe C9 147.76(14)
C5 Fe C9 109.04(15)
C3 Fe C9 170.40(15)
C4 Fe C8 107.20(15)
C10 Fe C8 68.02(17)
C2 Fe C8 171.31(15)
C5 Fe C8 113.34(15)
C3 Fe C8 131.00(14)
C9 Fe C8 40.48(16)
C4 Fe C7 113.03(14)
C10 Fe C7 67.65(16)
C2 Fe C7 133.52(15)
C5 Fe C7 144.00(14)
C3 Fe C7 108.62(15)
C9 Fe C7 67.44(17)
C8 Fe C7 39.95(17)
C4 Fe C6 144.65(14)
C10 Fe C6 40.45(16)
C2 Fe C6 110.67(16)
C5 Fe C6 174.18(14)
C3 Fe C6 115.30(16)
C9 Fe C6 67.86(18)
C8 Fe C6 67.82(18)
C7 Fe C6 40.26(16)
C4 Fe C1 68.80(11)
C10 Fe C1 111.35(14)
C2 Fe C1 41.29(11)
C5 Fe C1 40.77(11)
C3 Fe C1 68.95(11)
C9 Fe C1 115.81(14)
C8 Fe C1 145.58(15)
C7 Fe C1 174.20(15)
C6 Fe C1 135.36(14)
C1 P1 C21 101.16(12)
C1 P1 C31 110.88(12)
C21 P1 C31 104.14(12)
C5 C1 C2 107.1(2)
C5 C1 P1 128.3(2)
C2 C1 P1 124.0(2)
C5 C1 Fe 68.80(15)
C2 C1 Fe 68.49(15)
P1 C1 Fe 121.68(14)
C3 C2 C1 107.6(2)
C3 C2 C11 126.7(3)
C1 C2 C11 125.7(2)
C3 C2 Fe 69.59(16)
C1 C2 Fe 70.22(15)
C11 C2 Fe 127.0(2)
C4 C3 C2 108.5(3)
C4 C3 Fe 69.70(18)
C2 C3 Fe 69.30(17)
C4 C3 H3 125.8
C2 C3 H3 125.8
Fe C3 H3 126.8
C3 C4 C5 108.6(3)
C3 C4 Fe 70.07(18)
C5 C4 Fe 69.56(17)
C3 C4 H4 125.7
C5 C4 H4 125.7
Fe C4 H4 126.2
C1 C5 C4 108.2(2)
C1 C5 Fe 70.42(15)
C4 C5 Fe 69.37(16)
C1 C5 H5 125.9
C4 C5 H5 125.9
Fe C5 H5 125.9
C7 C6 C10 107.4(4)
C7 C6 Fe 69.8(2)
C10 C6 Fe 69.4(2)
C7 C6 H6 126.3
C10 C6 H6 126.3
Fe C6 H6 126.0
C8 C7 C6 108.9(4)
C8 C7 Fe 70.0(2)
C6 C7 Fe 69.93(19)
C8 C7 H7 125.6
C6 C7 H7 125.6
Fe C7 H7 126.1
C7 C8 C9 107.7(4)
C7 C8 Fe 70.1(2)
C9 C8 Fe 69.7(2)
C7 C8 H8 126.2
C9 C8 H8 126.2
Fe C8 H8 125.6
C10 C9 C8 108.0(4)
C10 C9 Fe 69.6(2)
C8 C9 Fe 69.8(2)
C10 C9 H9 126.0
C8 C9 H9 126.0
Fe C9 H9 126.1
C9 C10 C6 108.0(4)
C9 C10 Fe 70.0(2)
C6 C10 Fe 70.1(2)
C9 C10 H10 126.0
C6 C10 H10 126.0
Fe C10 H10 125.5
C12 C11 C2 125.1(3)
C12 C11 H11 117.5
C2 C11 H11 117.5
C11 C12 H12A 120.0
C11 C12 H12B 120.0
H12A C12 H12B 120.0
C22 C21 C26 118.9(3)
C22 C21 P1 116.7(2)
C26 C21 P1 124.4(2)
C23 C22 C21 119.7(3)
C23 C22 C27 116.2(3)
C21 C22 C27 124.1(3)
C24 C23 C22 122.0(3)
C24 C23 H23 119.0
C22 C23 H23 119.0
C25 C24 C23 117.5(3)
C25 C24 C28 120.9(4)
C23 C24 C28 121.6(4)
C24 C25 C26 123.1(3)
C24 C25 H25 118.4
C26 C25 H25 118.4
C25 C26 C21 118.7(3)
C25 C26 C29 117.2(3)
C21 C26 C29 124.1(3)
C22 C27 H27A 109.5
C22 C27 H27B 109.5
H27A C27 H27B 109.5
C22 C27 H27C 109.5
H27A C27 H27C 109.5
H27B C27 H27C 109.5
C24 C28 H28A 109.5
C24 C28 H28B 109.5
H28A C28 H28B 109.5
C24 C28 H28C 109.5
H28A C28 H28C 109.5
H28B C28 H28C 109.5
C26 C29 H29A 109.5
C26 C29 H29B 109.5
H29A C29 H29B 109.5
C26 C29 H29C 109.5
H29A C29 H29C 109.5
H29B C29 H29C 109.5
C32 C31 C36 118.1(3)
C32 C31 P1 128.5(2)
C36 C31 P1 113.1(2)
C33 C32 C31 118.7(3)
C33 C32 C37 116.1(3)
C31 C32 C37 125.3(3)
C34 C33 C32 123.3(3)
C34 C33 H33 118.3
C32 C33 H33 118.3
C35 C34 C33 117.0(3)
C35 C34 C38 122.6(3)
C33 C34 C38 120.4(4)
C34 C35 C36 122.6(3)
C34 C35 H35 118.7
C36 C35 H35 118.7
C35 C36 C31 120.2(3)
C35 C36 C39 117.5(3)
C31 C36 C39 122.4(3)
C32 C37 H37A 109.5
C32 C37 H37B 109.5
H37A C37 H37B 109.5
C32 C37 H37C 109.5
H37A C37 H37C 109.5
H37B C37 H37C 109.5
C34 C38 H38A 109.5
C34 C38 H38B 109.5
H38A C38 H38B 109.5
C34 C38 H38C 109.5
H38A C38 H38C 109.5
H38B C38 H38C 109.5
C36 C39 H39A 109.5
C36 C39 H39B 109.5
H39A C39 H39B 109.5
C36 C39 H39C 109.5
H39A C39 H39C 109.5
H39B C39 H39C 109.5

loop_
_geom_bond_atom_site_label_1
_geom_bond_atom_site_label_2
_geom_bond_distance
Fe C4 2.035(3)
Fe C10 2.035(4)
Fe C2 2.036(3)
Fe C5 2.037(3)
Fe C3 2.040(3)
Fe C9 2.040(4)
Fe C8 2.041(3)
Fe C7 2.043(3)
Fe C6 2.044(3)
Fe C1 2.059(3)
P1 C1 1.817(3)
P1 C21 1.856(3)
P1 C31 1.857(3)
C1 C5 1.427(4)
C1 C2 1.444(4)
C2 C3 1.431(4)
C2 C11 1.458(4)
C3 C4 1.401(4)
C3 H3 0.9400
C4 C5 1.428(4)
C4 H4 0.9400
C5 H5 0.9400
C6 C7 1.407(6)
C6 C10 1.410(6)
C6 H6 0.9400
C7 C8 1.395(6)
C7 H7 0.9400
C8 C9 1.412(6)
C8 H8 0.9400
C9 C10 1.407(6)
C9 H9 0.9400
C10 H10 0.9400
C11 C12 1.317(5)
C11 H11 0.9400
C12 H12A 0.9400
C12 H12B 0.9400
C21 C22 1.409(4)
C21 C26 1.413(4)
C22 C23 1.393(4)
C22 C27 1.499(5)
C23 C24 1.385(5)
C23 H23 0.9400
C24 C25 1.380(5)
C24 C28 1.519(5)
C25 C26 1.394(4)
C25 H25 0.9400
C26 C29 1.509(4)
C27 H27A 0.9700
C27 H27B 0.9700
C27 H27C 0.9700
C28 H28A 0.9700
C28 H28B 0.9700
C28 H28C 0.9700
C29 H29A 0.9700
C29 H29B 0.9700
C29 H29C 0.9700
C31 C32 1.408(4)
C31 C36 1.420(4)
C32 C33 1.396(4)
C32 C37 1.499(4)
C33 C34 1.386(5)
C33 H33 0.9400
C34 C35 1.372(5)
C34 C38 1.511(5)
C35 C36 1.380(4)
C35 H35 0.9400
C36 C39 1.514(4)
C37 H37A 0.9700
C37 H37B 0.9700
C37 H37C 0.9700
C38 H38A 0.9700
C38 H38B 0.9700
C38 H38C 0.9700
C39 H39A 0.9700
C39 H39B 0.9700
C39 H39C 0.9700

loop_
_geom_torsion_atom_site_label_1
_geom_torsion_atom_site_label_2
_geom_torsion_atom_site_label_3
_geom_torsion_atom_site_label_4
_geom_torsion
C21 P1 C1 C5 1.7(3)
C31 P1 C1 C5 -108.2(3)
C21 P1 C1 C2 -169.3(2)
C31 P1 C1 C2 80.7(3)
C21 P1 C1 Fe -85.20(17)
C31 P1 C1 Fe 164.82(14)
C4 Fe C1 C5 37.96(18)
C10 Fe C1 C5 -133.7(2)
C2 Fe C1 C5 119.5(2)
C3 Fe C1 C5 81.23(18)
C9 Fe C1 C5 -89.7(2)
C8 Fe C1 C5 -51.8(3)
C7 Fe C1 C5 147.4(13)
C6 Fe C1 C5 -173.6(2)
C4 Fe C1 C2 -81.54(18)
C10 Fe C1 C2 106.8(2)
C5 Fe C1 C2 -119.5(2)
C3 Fe C1 C2 -38.27(17)
C9 Fe C1 C2 150.83(19)
C8 Fe C1 C2 -171.3(2)
C7 Fe C1 C2 27.9(14)
C6 Fe C1 C2 66.9(3)
C4 Fe C1 P1 160.8(2)
C10 Fe C1 P1 -10.8(2)
C2 Fe C1 P1 -117.6(2)
C5 Fe C1 P1 122.9(2)
C3 Fe C1 P1 -155.9(2)
C9 Fe C1 P1 33.2(2)
C8 Fe C1 P1 71.1(3)
C7 Fe C1 P1 -89.7(14)
C6 Fe C1 P1 -50.7(3)
C5 C1 C2 C3 1.7(3)
P1 C1 C2 C3 174.3(2)
Fe C1 C2 C3 59.8(2)
C5 C1 C2 C11 179.9(3)
P1 C1 C2 C11 -7.4(4)
Fe C1 C2 C11 -121.9(3)
C5 C1 C2 Fe -58.12(19)
P1 C1 C2 Fe 114.5(2)
C4 Fe C2 C3 -36.84(18)
C10 Fe C2 C3 149.1(2)
C5 Fe C2 C3 -81.00(19)
C9 Fe C2 C3 -173.8(3)
C8 Fe C2 C3 26.9(10)
C7 Fe C2 C3 65.3(3)
C6 Fe C2 C3 105.2(2)
C1 Fe C2 C3 -118.5(2)
C4 Fe C2 C1 81.64(17)
C10 Fe C2 C1 -92.4(2)
C5 Fe C2 C1 37.48(16)
C3 Fe C2 C1 118.5(2)
C9 Fe C2 C1 -55.3(3)
C8 Fe C2 C1 145.4(9)
C7 Fe C2 C1 -176.26(19)
C6 Fe C2 C1 -136.30(18)
C4 Fe C2 C11 -158.0(3)
C10 Fe C2 C11 28.0(3)
C5 Fe C2 C11 157.8(3)
C3 Fe C2 C11 -121.2(3)
C9 Fe C2 C11 65.0(4)
C8 Fe C2 C11 -94.3(10)
C7 Fe C2 C11 -55.9(3)
C6 Fe C2 C11 -15.9(3)
C1 Fe C2 C11 120.4(3)
C1 C2 C3 C4 -1.4(3)
C11 C2 C3 C4 -179.6(3)
Fe C2 C3 C4 58.8(2)
C1 C2 C3 Fe -60.20(19)
C11 C2 C3 Fe 121.6(3)
C10 Fe C3 C4 -178.7(3)
C2 Fe C3 C4 -120.1(2)
C5 Fe C3 C4 -37.78(17)
C9 Fe C3 C4 39.8(9)
C8 Fe C3 C4 65.1(2)
C7 Fe C3 C4 103.9(2)
C6 Fe C3 C4 146.93(18)
C1 Fe C3 C4 -81.66(17)
C4 Fe C3 C2 120.1(2)
C10 Fe C3 C2 -58.6(3)
C5 Fe C3 C2 82.31(18)
C9 Fe C3 C2 159.8(8)
C8 Fe C3 C2 -174.8(2)
C7 Fe C3 C2 -135.98(19)
C6 Fe C3 C2 -93.0(2)
C1 Fe C3 C2 38.42(16)
C2 C3 C4 C5 0.5(3)
Fe C3 C4 C5 59.1(2)
C2 C3 C4 Fe -58.6(2)
C10 Fe C4 C3 174.7(10)
C2 Fe C4 C3 37.62(16)
C5 Fe C4 C3 119.8(2)
C9 Fe C4 C3 -171.7(2)
C8 Fe C4 C3 -134.22(19)
C7 Fe C4 C3 -92.0(2)
C6 Fe C4 C3 -58.5(3)
C1 Fe C4 C3 82.07(17)
C10 Fe C4 C5 54.9(11)
C2 Fe C4 C5 -82.14(18)
C3 Fe C4 C5 -119.8(2)
C9 Fe C4 C5 68.5(2)
C8 Fe C4 C5 106.0(2)
C7 Fe C4 C5 148.2(2)
C6 Fe C4 C5 -178.3(3)
C1 Fe C4 C5 -37.70(17)
C2 C1 C5 C4 -1.4(3)
P1 C1 C5 C4 -173.6(2)
Fe C1 C5 C4 -59.3(2)
C2 C1 C5 Fe 57.92(19)
P1 C1 C5 Fe -114.3(2)
C3 C4 C5 C1 0.6(3)
Fe C4 C5 C1 60.0(2)
C3 C4 C5 Fe -59.4(2)
C4 Fe C5 C1 -119.2(2)
C10 Fe C5 C1 69.7(3)
C2 Fe C5 C1 -37.93(16)
C3 Fe C5 C1 -82.17(18)
C9 Fe C5 C1 107.8(2)
C8 Fe C5 C1 151.08(19)
C7 Fe C5 C1 -174.7(2)
C6 Fe C5 C1 50.8(16)
C10 Fe C5 C4 -171.1(2)
C2 Fe C5 C4 81.26(18)
C3 Fe C5 C4 37.03(18)
C9 Fe C5 C4 -133.1(2)
C8 Fe C5 C4 -89.7(2)
C7 Fe C5 C4 -55.5(3)
C6 Fe C5 C4 170.0(15)
C1 Fe C5 C4 119.2(2)
C4 Fe C6 C7 -51.8(4)
C10 Fe C6 C7 118.6(4)
C2 Fe C6 C7 -133.9(2)
C5 Fe C6 C7 139.6(15)
C3 Fe C6 C7 -89.3(3)
C9 Fe C6 C7 80.8(3)
C8 Fe C6 C7 36.9(3)
C1 Fe C6 C7 -174.3(2)
C4 Fe C6 C10 -170.4(2)
C2 Fe C6 C10 107.5(2)
C5 Fe C6 C10 21.0(17)
C3 Fe C6 C10 152.1(2)
C9 Fe C6 C10 -37.8(2)
C8 Fe C6 C10 -81.7(3)
C7 Fe C6 C10 -118.6(4)
C1 Fe C6 C10 67.1(3)
C10 C6 C7 C8 0.2(4)
Fe C6 C7 C8 -59.3(3)
C10 C6 C7 Fe 59.5(2)
C4 Fe C7 C8 -89.6(3)
C10 Fe C7 C8 82.0(3)
C2 Fe C7 C8 -171.6(2)
C5 Fe C7 C8 -53.6(4)
C3 Fe C7 C8 -132.5(2)
C9 Fe C7 C8 38.1(2)
C6 Fe C7 C8 120.0(4)
C1 Fe C7 C8 163.2(13)
C4 Fe C7 C6 150.4(2)
C10 Fe C7 C6 -38.0(3)
C2 Fe C7 C6 68.4(3)
C5 Fe C7 C6 -173.6(3)
C3 Fe C7 C6 107.5(3)
C9 Fe C7 C6 -81.9(3)
C8 Fe C7 C6 -120.0(4)
C1 Fe C7 C6 43.2(15)
C6 C7 C8 C9 -0.5(4)
Fe C7 C8 C9 -59.8(2)
C6 C7 C8 Fe 59.3(3)
C4 Fe C8 C7 105.5(2)
C10 Fe C8 C7 -81.0(3)
C2 Fe C8 C7 44.5(11)
C5 Fe C8 C7 149.0(2)
C3 Fe C8 C7 67.7(3)
C9 Fe C8 C7 -118.6(4)
C6 Fe C8 C7 -37.2(2)
C1 Fe C8 C7 -177.0(2)
C4 Fe C8 C9 -135.9(2)
C10 Fe C8 C9 37.6(2)
C2 Fe C8 C9 163.1(9)
C5 Fe C8 C9 -92.4(3)
C3 Fe C8 C9 -173.7(2)
C7 Fe C8 C9 118.6(4)
C6 Fe C8 C9 81.4(3)
C1 Fe C8 C9 -58.4(4)
C7 C8 C9 C10 0.7(4)
Fe C8 C9 C10 -59.4(3)
C7 C8 C9 Fe 60.1(3)
C4 Fe C9 C10 -177.2(2)
C2 Fe C9 C10 -56.1(4)
C5 Fe C9 C10 -136.9(2)
C3 Fe C9 C10 149.0(8)
C8 Fe C9 C10 119.2(4)
C7 Fe C9 C10 81.5(3)
C6 Fe C9 C10 37.8(2)
C1 Fe C9 C10 -93.2(2)
C4 Fe C9 C8 63.7(3)
C10 Fe C9 C8 -119.2(4)
C2 Fe C9 C8 -175.3(2)
C5 Fe C9 C8 104.0(3)
C3 Fe C9 C8 29.9(10)
C7 Fe C9 C8 -37.6(2)
C6 Fe C9 C8 -81.3(3)
C1 Fe C9 C8 147.7(2)
C8 C9 C10 C6 -0.5(4)
Fe C9 C10 C6 -60.0(3)
C8 C9 C10 Fe 59.5(3)
C7 C6 C10 C9 0.2(4)
Fe C6 C10 C9 59.9(3)
C7 C6 C10 Fe -59.7(3)
C4 Fe C10 C9 15.6(12)
C2 Fe C10 C9 150.2(2)
C5 Fe C10 C9 64.1(3)
C3 Fe C10 C9 -170.8(2)
C8 Fe C10 C9 -37.7(2)
C7 Fe C10 C9 -81.0(3)
C6 Fe C10 C9 -118.8(4)
C1 Fe C10 C9 105.2(2)
C4 Fe C10 C6 134.5(10)
C2 Fe C10 C6 -90.9(3)
C5 Fe C10 C6 -177.1(2)
C3 Fe C10 C6 -52.0(4)
C9 Fe C10 C6 118.8(4)
C8 Fe C10 C6 81.1(3)
C7 Fe C10 C6 37.9(3)
C1 Fe C10 C6 -136.0(2)
C3 C2 C11 C12 25.7(6)
C1 C2 C11 C12 -152.2(3)
Fe C2 C11 C12 116.6(4)
C1 P1 C21 C22 113.9(2)
C31 P1 C21 C22 -131.0(2)
C1 P1 C21 C26 -64.9(2)
C31 P1 C21 C26 50.2(2)
C26 C21 C22 C23 1.8(4)
P1 C21 C22 C23 -177.1(2)
C26 C21 C22 C27 -176.4(3)
P1 C21 C22 C27 4.7(4)
C21 C22 C23 C24 -2.5(5)
C27 C22 C23 C24 175.8(3)
C22 C23 C24 C25 2.0(5)
C22 C23 C24 C28 -179.0(3)
C23 C24 C25 C26 -0.9(5)
C28 C24 C25 C26 -179.9(3)
C24 C25 C26 C21 0.2(4)
C24 C25 C26 C29 -179.3(3)
C22 C21 C26 C25 -0.7(4)
P1 C21 C26 C25 178.1(2)
C22 C21 C26 C29 178.8(3)
P1 C21 C26 C29 -2.4(4)
C1 P1 C31 C32 -2.6(3)
C21 P1 C31 C32 -110.6(3)
C1 P1 C31 C36 -176.4(2)
C21 P1 C31 C36 75.5(2)
C36 C31 C32 C33 -2.7(4)
P1 C31 C32 C33 -176.3(2)
C36 C31 C32 C37 176.9(3)
P1 C31 C32 C37 3.3(5)
C31 C32 C33 C34 0.8(5)
C37 C32 C33 C34 -178.8(3)
C32 C33 C34 C35 1.3(5)
C32 C33 C34 C38 -179.1(3)
C33 C34 C35 C36 -1.4(5)
C38 C34 C35 C36 178.9(3)
C34 C35 C36 C31 -0.5(5)
C34 C35 C36 C39 177.8(3)
C32 C31 C36 C35 2.6(4)
P1 C31 C36 C35 177.2(2)
C32 C31 C36 C39 -175.6(3)
P1 C31 C36 C39 -1.0(4)
